data_2018608
loop_
_publ_author_name
'Wang, Jun'
'Xu, Xiao-Juan'
'Tao, Jian-Qing'
'Tan, Chun-Yun'

_publ_section_title
;
 A fivefold interpenetrating diamond-like three-dimensional metal--organic
 framework:
 poly[(\m~2~-benzene-1,4-diacetato)[\m~2~-1,6-bis(1,2,4-triazol-1-yl)hexane]zinc(II)]
;
_journal_coeditor_code EG3100
_journal_issue 11
_journal_name_full 'Acta Crystallographica Section C'
_journal_page_first m309
_journal_page_last m311
_journal_paper_doi 10.1107/S0108270112042941
_journal_volume 68
_journal_year 2012
_chemical_formula_iupac '[Zn (C10 H8 O4)(C10 H16 N6) ]'
_chemical_formula_moiety 'C20 H24 N6 O4 Zn'
_chemical_formula_sum 'C20 H24 N6 O4 Zn'
_chemical_formula_weight 477.84
_chemical_name_systematic
;
Poly[(\m~2~-benzene-1,4-diacetato)[\m~2~-1,6-bis(1,2,4-triazol-1-yl)hexane]\
zinc(II)]
;
_space_group_IT_number 15
_symmetry_cell_setting monoclinic
_symmetry_space_group_name_Hall '-C 2yc'
_symmetry_space_group_name_H-M 'C 1 2/c 1'
_atom_sites_solution_hydrogens geom
_atom_sites_solution_primary direct
_atom_sites_solution_secondary difmap
_audit_creation_method SHELXL-97
_cell_angle_alpha 90.00
_cell_angle_beta 99.223(2)
_cell_angle_gamma 90.00
_cell_formula_units_Z 4
_cell_length_a 16.203(2)
_cell_length_b 5.9721(9)
_cell_length_c 22.156(3)
_cell_measurement_reflns_used 2237
_cell_measurement_temperature 296(2)
_cell_measurement_theta_max 22.31
_cell_measurement_theta_min 2.13
_cell_volume 2116.2(5)
_computing_cell_refinement 'SAINT (Bruker 2000)'
_computing_data_collection 'SMART (Bruker 2000)'
_computing_data_reduction 'SAINT (Bruker 2000)'
_computing_molecular_graphics 'DIAMOND (Brandenburg, 1999)'
_computing_publication_material 'SHELXTL (Sheldrick, 2008)'
_computing_structure_refinement 'SHELXL97 (Sheldrick, 2008)'
_computing_structure_solution 'SHELXS97 (Sheldrick, 2008)'
_diffrn_ambient_temperature 296(2)
_diffrn_measured_fraction_theta_full 0.998
_diffrn_measured_fraction_theta_max 0.998
_diffrn_measurement_device_type 'CCD area-detector'
_diffrn_measurement_method '\f and \w scans'
_diffrn_radiation_monochromator graphite
_diffrn_radiation_source 'fine-focus sealed tube'
_diffrn_radiation_type MoK\a
_diffrn_radiation_wavelength 0.71073
_diffrn_reflns_av_R_equivalents 0.0349
_diffrn_reflns_av_sigmaI/netI 0.0440
_diffrn_reflns_limit_h_max 19
_diffrn_reflns_limit_h_min -17
_diffrn_reflns_limit_k_max 7
_diffrn_reflns_limit_k_min -6
_diffrn_reflns_limit_l_max 26
_diffrn_reflns_limit_l_min -27
_diffrn_reflns_number 5464
_diffrn_reflns_theta_full 26.00
_diffrn_reflns_theta_max 26.00
_diffrn_reflns_theta_min 1.86
_exptl_absorpt_coefficient_mu 1.201
_exptl_absorpt_correction_T_max 0.806
_exptl_absorpt_correction_T_min 0.777
_exptl_absorpt_correction_type multi-scan
_exptl_absorpt_process_details '(SADABS; Bruker, 2000)'
_exptl_crystal_colour colourless
_exptl_crystal_density_diffrn 1.500
_exptl_crystal_density_method 'not measured'
_exptl_crystal_description block
_exptl_crystal_F_000 992
_exptl_crystal_size_max 0.21
_exptl_crystal_size_mid 0.19
_exptl_crystal_size_min 0.18
_refine_diff_density_max 0.481
_refine_diff_density_min -0.275
_refine_ls_extinction_method none
_refine_ls_goodness_of_fit_ref 1.044
_refine_ls_hydrogen_treatment constr
_refine_ls_matrix_type full
_refine_ls_number_parameters 141
_refine_ls_number_reflns 2080
_refine_ls_number_restraints 0
_refine_ls_restrained_S_all 1.044
_refine_ls_R_factor_all 0.0496
_refine_ls_R_factor_gt 0.0379
_refine_ls_shift/su_max 0.000
_refine_ls_shift/su_mean 0.000
_refine_ls_structure_factor_coef Fsqd
_refine_ls_weighting_details 'calc w=1/[\s^2^(Fo^2^)+(0.0465P)^2^+0.7307P] where P=(Fo^2^+2Fc^2^)/3'
_refine_ls_weighting_scheme calc
_refine_ls_wR_factor_gt 0.0897
_refine_ls_wR_factor_ref 0.0943
_reflns_number_gt 1713
_reflns_number_total 2080
_reflns_threshold_expression I>2\s(I)
_cod_data_source_file eg3100.cif
_cod_data_source_block I
_cod_original_sg_symbol_H-M 'C 2/c'
_cod_database_code 2018608
_cod_database_fobs_code 2018608

loop_
_symmetry_equiv_pos_as_xyz
'x, y, z'
'-x, y, -z+1/2'
'x+1/2, y+1/2, z'
'-x+1/2, y+1/2, -z+1/2'
'-x, -y, -z'
'x, -y, z-1/2'
'-x+1/2, -y+1/2, -z'
'x+1/2, -y+1/2, z-1/2'

loop_
_atom_site_type_symbol
_atom_site_label
_atom_site_fract_x
_atom_site_fract_y
_atom_site_fract_z
_atom_site_U_iso_or_equiv
_atom_site_adp_type
_atom_site_calc_flag
_atom_site_refinement_flags
_atom_site_occupancy
_atom_site_symmetry_multiplicity
C C1 0.92274(17) 0.2330(5) 0.84422(12) 0.0391(7) Uani d . 1 1
C C2 0.88466(17) 0.0736(5) 0.88584(12) 0.0421(7) Uani d . 1 1
H H2A 0.8326 0.1359 0.8946 0.050 Uiso calc R 1 1
H H2B 0.8722 -0.0682 0.8650 0.050 Uiso calc R 1 1
C C3 0.94374(16) 0.0341(5) 0.94545(11) 0.0358(6) Uani d . 1 1
C C4 0.98100(18) -0.1715(5) 0.95890(12) 0.0415(7) Uani d . 1 1
H H4 0.9686 -0.2892 0.9314 0.050 Uiso calc R 1 1
C C5 1.03637(18) -0.2060(5) 1.01237(12) 0.0432(7) Uani d . 1 1
H H5 1.0607 -0.3462 1.0203 0.052 Uiso calc R 1 1
C C6 0.83168(17) 0.6196(5) 0.72493(13) 0.0442(7) Uani d . 1 1
H H6 0.8062 0.5292 0.7508 0.053 Uiso calc R 1 1
C C7 0.92111(17) 0.7476(5) 0.67579(12) 0.0385(6) Uani d . 1 1
H H7 0.9697 0.7714 0.6593 0.046 Uiso calc R 1 1
C C8 0.8410(2) 1.0791(5) 0.62877(14) 0.0528(8) Uani d . 1 1
H H8A 0.8947 1.1321 0.6205 0.063 Uiso calc R 1 1
H H8B 0.8180 1.1938 0.6523 0.063 Uiso calc R 1 1
C C9 0.78353(18) 1.0482(5) 0.56910(12) 0.0445(7) Uani d . 1 1
H H9A 0.7282 1.0087 0.5770 0.053 Uiso calc R 1 1
H H9B 0.8038 0.9262 0.5466 0.053 Uiso calc R 1 1
C C10 0.77822(18) 1.2613(5) 0.53064(12) 0.0456(7) Uani d . 1 1
H H10A 0.7577 1.3822 0.5534 0.055 Uiso calc R 1 1
H H10B 0.8340 1.3014 0.5237 0.055 Uiso calc R 1 1
N N1 0.90964(12) 0.5813(4) 0.71275(9) 0.0322(5) Uani d . 1 1
N N2 0.79524(15) 0.7956(5) 0.69706(11) 0.0501(7) Uani d . 1 1
N N3 0.85408(14) 0.8749(4) 0.66562(10) 0.0381(5) Uani d . 1 1
O O1 0.95006(13) 0.1461(3) 0.79962(9) 0.0516(5) Uani d . 1 1
O O2 0.92629(16) 0.4359(4) 0.85545(9) 0.0654(7) Uani d . 1 1
Zn Zn1 1.0000 0.36383(7) 0.7500 0.03159(16) Uani d S 1 2

loop_
_atom_site_aniso_label
_atom_site_aniso_U_11
_atom_site_aniso_U_22
_atom_site_aniso_U_33
_atom_site_aniso_U_12
_atom_site_aniso_U_13
_atom_site_aniso_U_23
C1 0.0392(15) 0.0449(18) 0.0298(15) -0.0003(13) -0.0049(12) 0.0108(13)
C2 0.0415(16) 0.0464(18) 0.0380(16) -0.0070(13) 0.0051(12) 0.0064(13)
C3 0.0420(15) 0.0383(16) 0.0285(13) -0.0033(13) 0.0099(11) 0.0071(12)
C4 0.0629(18) 0.0311(16) 0.0310(14) -0.0028(14) 0.0086(13) -0.0012(11)
C5 0.0586(19) 0.0327(16) 0.0387(16) 0.0053(14) 0.0088(14) 0.0044(12)
C6 0.0366(15) 0.053(2) 0.0430(16) 0.0031(14) 0.0064(12) 0.0148(14)
C7 0.0369(15) 0.0394(17) 0.0391(15) 0.0004(13) 0.0061(12) 0.0053(13)
C8 0.063(2) 0.0353(18) 0.0536(19) 0.0011(15) -0.0104(15) 0.0097(14)
C9 0.0480(17) 0.0402(17) 0.0428(16) 0.0029(14) 0.0002(13) 0.0092(13)
C10 0.0478(17) 0.0448(18) 0.0437(17) 0.0065(15) 0.0061(13) 0.0141(14)
N1 0.0306(11) 0.0332(13) 0.0314(11) -0.0002(9) 0.0005(9) 0.0039(9)
N2 0.0405(14) 0.0571(18) 0.0522(15) 0.0111(12) 0.0062(12) 0.0089(13)
N3 0.0405(13) 0.0338(13) 0.0368(12) 0.0013(11) -0.0038(10) 0.0053(10)
O1 0.0642(14) 0.0406(13) 0.0549(13) 0.0055(10) 0.0251(11) 0.0085(10)
O2 0.1079(19) 0.0449(14) 0.0427(12) -0.0208(13) 0.0099(12) 0.0002(10)
Zn1 0.0347(3) 0.0271(3) 0.0311(2) 0.000 -0.00019(17) 0.000

loop_
_atom_type_symbol
_atom_type_description
_atom_type_scat_dispersion_real
_atom_type_scat_dispersion_imag
_atom_type_scat_source
C C 0.0033 0.0016 'International Tables Vol C Tables 4.2.6.8 and 6.1.1.4'
N N 0.0061 0.0033 'International Tables Vol C Tables 4.2.6.8 and 6.1.1.4'
O O 0.0106 0.0060 'International Tables Vol C Tables 4.2.6.8 and 6.1.1.4'
Zn Zn 0.2839 1.4301 'International Tables Vol C Tables 4.2.6.8 and 6.1.1.4'
H H 0.0000 0.0000 'International Tables Vol C Tables 4.2.6.8 and 6.1.1.4'

loop_
_geom_angle_atom_site_label_1
_geom_angle_atom_site_label_2
_geom_angle_atom_site_label_3
_geom_angle_site_symmetry_1
_geom_angle_site_symmetry_3
_geom_angle
O2 C1 O1 . . 123.5(3)
O2 C1 C2 . . 120.1(3)
O1 C1 C2 . . 116.4(3)
C3 C2 C1 . . 111.3(2)
C3 C2 H2A . . 109.4
C1 C2 H2A . . 109.4
C3 C2 H2B . . 109.4
C1 C2 H2B . . 109.4
H2A C2 H2B . . 108.0
C4 C3 C5 . 5_757 117.8(2)
C4 C3 C2 . . 121.2(3)
C5 C3 C2 5_757 . 121.0(3)
C3 C4 C5 . . 121.3(3)
C3 C4 H4 . . 119.4
C5 C4 H4 . . 119.4
C4 C5 C3 . 5_757 121.0(3)
C4 C5 H5 . . 119.5
C3 C5 H5 5_757 . 119.5
N2 C6 N1 . . 114.0(3)
N2 C6 H6 . . 123.0
N1 C6 H6 . . 123.0
N3 C7 N1 . . 110.3(2)
N3 C7 H7 . . 124.8
N1 C7 H7 . . 124.8
N3 C8 C9 . . 113.7(2)
N3 C8 H8A . . 108.8
C9 C8 H8A . . 108.8
N3 C8 H8B . . 108.8
C9 C8 H8B . . 108.8
H8A C8 H8B . . 107.7
C8 C9 C10 . . 111.1(3)
C8 C9 H9A . . 109.4
C10 C9 H9A . . 109.4
C8 C9 H9B . . 109.4
C10 C9 H9B . . 109.4
H9A C9 H9B . . 108.0
C10 C10 C9 7_676 . 113.4(3)
C10 C10 H10A 7_676 . 108.9
C9 C10 H10A . . 108.9
C10 C10 H10B 7_676 . 108.9
C9 C10 H10B . . 108.9
H10A C10 H10B . . 107.7
C7 N1 C6 . . 103.0(2)
C7 N1 Zn1 . . 124.73(18)
C6 N1 Zn1 . . 131.49(18)
C6 N2 N3 . . 102.8(2)
C7 N3 N2 . . 109.9(2)
C7 N3 C8 . . 128.2(3)
N2 N3 C8 . . 121.8(2)
C1 O1 Zn1 . . 113.31(19)
O1 Zn1 O1 . 2_756 96.84(12)
O1 Zn1 N1 . 2_756 122.15(9)
O1 Zn1 N1 2_756 2_756 108.47(9)
O1 Zn1 N1 . . 108.47(9)
O1 Zn1 N1 2_756 . 122.15(9)
N1 Zn1 N1 2_756 . 100.48(12)

loop_
_geom_bond_atom_site_label_1
_geom_bond_atom_site_label_2
_geom_bond_site_symmetry_2
_geom_bond_distance
C1 O2 . 1.237(4)
C1 O1 . 1.258(3)
C1 C2 . 1.523(4)
C2 C3 . 1.520(3)
C2 H2A . 0.97
C2 H2B . 0.97
C3 C4 . 1.380(4)
C3 C5 5_757 1.391(4)
C4 C5 . 1.382(4)
C4 H4 . 0.93
C5 C3 5_757 1.391(4)
C5 H5 . 0.93
C6 N2 . 1.311(4)
C6 N1 . 1.353(3)
C6 H6 . 0.93
C7 N3 . 1.315(3)
C7 N1 . 1.319(3)
C7 H7 . 0.93
C8 N3 . 1.464(3)
C8 C9 . 1.501(4)
C8 H8A . 0.97
C8 H8B . 0.97
C9 C10 . 1.526(4)
C9 H9A . 0.97
C9 H9B . 0.97
C10 C10 7_676 1.516(5)
C10 H10A . 0.97
C10 H10B . 0.97
N1 Zn1 . 2.031(2)
N2 N3 . 1.353(3)
O1 Zn1 . 1.960(2)
Zn1 O1 2_756 1.960(2)
Zn1 N1 2_756 2.031(2)

loop_
_geom_hbond_atom_site_label_D
_geom_hbond_atom_site_label_H
_geom_hbond_atom_site_label_A
_geom_hbond_site_symmetry_A
_geom_hbond_distance_DH
_geom_hbond_distance_HA
_geom_hbond_distance_DA
_geom_hbond_angle_DHA
C4 H4 O2 1_545 0.93 2.37 3.299(4) 174
C6 H6 N2 4_646 0.93 2.57 3.478(4) 166

loop_
_geom_torsion_atom_site_label_1
_geom_torsion_atom_site_label_2
_geom_torsion_atom_site_label_3
_geom_torsion_atom_site_label_4
_geom_torsion_site_symmetry_1
_geom_torsion_site_symmetry_4
_geom_torsion
O2 C1 C2 C3 . . -75.1(3)
O1 C1 C2 C3 . . 104.2(3)
C1 C2 C3 C4 . . -111.6(3)
C1 C2 C3 C5 . 5_757 66.8(3)
C5 C3 C4 C5 5_757 . -0.1(5)
C2 C3 C4 C5 . . 178.3(2)
C3 C4 C5 C3 . 5_757 0.1(5)
N3 C8 C9 C10 . . -175.3(3)
C8 C9 C10 C10 . 7_676 179.2(3)
N3 C7 N1 C6 . . -1.0(3)
N3 C7 N1 Zn1 . . -172.05(17)
N2 C6 N1 C7 . . 1.0(3)
N2 C6 N1 Zn1 . . 171.10(19)
N1 C6 N2 N3 . . -0.5(3)
N1 C7 N3 N2 . . 0.8(3)
N1 C7 N3 C8 . . 178.3(2)
C6 N2 N3 C7 . . -0.2(3)
C6 N2 N3 C8 . . -177.9(2)
C9 C8 N3 C7 . . 106.9(3)
C9 C8 N3 N2 . . -75.8(4)
O2 C1 O1 Zn1 . . 0.6(4)
C2 C1 O1 Zn1 . . -178.69(16)
C1 O1 Zn1 O1 . 2_756 169.5(2)
C1 O1 Zn1 N1 . 2_756 52.6(2)
C1 O1 Zn1 N1 . . -63.3(2)
C7 N1 Zn1 O1 . . -178.7(2)
C6 N1 Zn1 O1 . . 13.0(3)
C7 N1 Zn1 O1 . 2_756 -67.7(2)
C6 N1 Zn1 O1 . 2_756 124.0(2)
C7 N1 Zn1 N1 . 2_756 52.1(2)
C6 N1 Zn1 N1 . 2_756 -116.2(3)
